data_7043985
loop_
_publ_author_name
'Cao, Li-Hui'
'Li, Hai-Yang'
'Xu, Hong'
'Wei, Yong-Li'
'Zang, Shuang-Quan'

_publ_section_title
;
 Diverse dissolution-recrystallization structural transformations and
 sequential F\"orster resonance energy transfer behavior of a
 luminescent porous Cd-MOF
;
_journal_coden_ASTM DTARAF
_journal_issue 35
_journal_name_full 'Dalton Transactions'
_journal_page_first 11656
_journal_page_last 11663
_journal_paper_doi 10.1039/c7dt02697h
_journal_volume 46
_journal_year 2017
_chemical_formula_moiety 'C21 H17 Cd N3 O6, H2 O'
_chemical_formula_sum 'C21 H19 Cd N3 O7'
_chemical_formula_weight 537.79
_space_group_crystal_system monoclinic
_space_group_IT_number 14
_space_group_name_Hall '-P 2yn'
_space_group_name_H-M_alt 'P 1 21/n 1'
_symmetry_space_group_name_Hall '-P 2yn'
_symmetry_space_group_name_H-M 'P 1 21/n 1'
_atom_sites_solution_hydrogens geom
_atom_sites_solution_primary direct
_atom_sites_solution_secondary difmap
_audit_block_doi 10.5517/ccdc.csd.cc1p3b59
_audit_creation_date 2017-08-15
_audit_creation_method
;
Olex2 1.2
(compiled 2017.08.10 svn.r3458 for OlexSys, GUI svn.r5375)
;
_audit_update_record
;
2017-08-15 deposited with the CCDC.
2017-08-16 downloaded from the CCDC.
;
_cell_angle_alpha 90.00
_cell_angle_beta 98.15(2)
_cell_angle_gamma 90.00
_cell_formula_units_Z 4
_cell_length_a 13.199(2)
_cell_length_b 11.715(3)
_cell_length_c 14.375(4)
_cell_measurement_reflns_used 2267
_cell_measurement_temperature 299.57(10)
_cell_measurement_theta_max 29.9190
_cell_measurement_theta_min 3.1130
_cell_volume 2200.3(9)
_computing_cell_refinement 'CrysAlisPro 1.171.39.27b (Rigaku OD, 2015)'
_computing_data_collection 'CrysAlisPro 1.171.39.27b (Rigaku OD, 2015)'
_computing_data_reduction 'CrysAlisPro 1.171.39.27b (Rigaku OD, 2015)'
_computing_molecular_graphics 'Olex2 (Dolomanov et al., 2009)'
_computing_publication_material 'Olex2 (Dolomanov et al., 2009)'
_computing_structure_refinement 'XL (Sheldrick, 2008)'
_computing_structure_solution 'XS (Sheldrick, 2008)'
_diffrn_ambient_environment air
_diffrn_ambient_temperature 299.57(10)
_diffrn_detector 'CCD plate'
_diffrn_measured_fraction_theta_full 0.993
_diffrn_measured_fraction_theta_max 0.993
_diffrn_measurement_details
;
List of Runs (angles in degrees, time in seconds):

  # Type    Start    End  Width  t~exp~   \w     \q     \k     \f   Frames
#--------------------------------------------------------------------------
  1  \w    -31.00  30.00   0.25    3.00    --   -0.10  19.00  90.00  244
  2  \w     13.00  75.00   0.25    3.00    --   -0.10  19.00-120.00  248
  3  \w      0.00  31.00   0.25    3.00    --   -0.10 -82.00  90.00  124
  4  \w    -30.00  -2.00   0.25    3.00    --   -0.10 -82.00 -30.00  112
  5  \w    -16.00  10.00   0.25    3.00    --   -0.10 -57.00-150.00  104
;
_diffrn_measurement_device 'four-circle diffractometer'
_diffrn_measurement_device_type 'XtaLAB AFC12 (RINC): Kappa single'
_diffrn_measurement_method '\w scans'
_diffrn_orient_matrix_type 'CrysAlisPro convention (1999,Acta A55,543-557)'
_diffrn_orient_matrix_UB_11 0.0323976000
_diffrn_orient_matrix_UB_12 0.0461794000
_diffrn_orient_matrix_UB_13 0.0169790000
_diffrn_orient_matrix_UB_21 0.0228711000
_diffrn_orient_matrix_UB_22 -0.0341664000
_diffrn_orient_matrix_UB_23 0.0378656000
_diffrn_orient_matrix_UB_31 0.0370949000
_diffrn_orient_matrix_UB_32 -0.0187035000
_diffrn_orient_matrix_UB_33 -0.0277893000
_diffrn_radiation_monochromator graphite
_diffrn_radiation_probe x-ray
_diffrn_radiation_type MoK\a
_diffrn_radiation_wavelength 0.71073
_diffrn_reflns_av_R_equivalents 0.0732
_diffrn_reflns_av_unetI/netI 0.0644
_diffrn_reflns_limit_h_max 15
_diffrn_reflns_limit_h_min -15
_diffrn_reflns_limit_k_max 13
_diffrn_reflns_limit_k_min -13
_diffrn_reflns_limit_l_max 17
_diffrn_reflns_limit_l_min -17
_diffrn_reflns_number 14106
_diffrn_reflns_theta_full 25.00
_diffrn_reflns_theta_max 25.00
_diffrn_reflns_theta_min 2.33
_diffrn_source 'fine-focus sealed X-ray tube'
_diffrn_source_type 'Enhance (Mo) X-ray Source'
_exptl_absorpt_coefficient_mu 1.040
_exptl_absorpt_correction_T_max 1.00000
_exptl_absorpt_correction_T_min 0.30700
_exptl_absorpt_correction_type multi-scan
_exptl_absorpt_process_details
;
CrysAlisPro 1.171.39.27b (Rigaku Oxford Diffraction, 2015)
Empirical absorption correction using spherical harmonics,
 implemented in SCALE3 ABSPACK scaling algorithm.
;
_exptl_crystal_colour colorless
_exptl_crystal_density_diffrn 1.623
_exptl_crystal_density_method 'not measured'
_exptl_crystal_description block
_exptl_crystal_F_000 1080
_refine_diff_density_max 1.149
_refine_diff_density_min -0.583
_refine_diff_density_rms 0.123
_refine_ls_extinction_method none
_refine_ls_goodness_of_fit_ref 1.080
_refine_ls_hydrogen_treatment constr
_refine_ls_matrix_type full
_refine_ls_number_parameters 291
_refine_ls_number_reflns 3843
_refine_ls_number_restraints 96
_refine_ls_restrained_S_all 1.082
_refine_ls_R_factor_all 0.0871
_refine_ls_R_factor_gt 0.0597
_refine_ls_shift/su_max 0.000
_refine_ls_shift/su_mean 0.000
_refine_ls_structure_factor_coef Fsqd
_refine_ls_weighting_details 'calc w=1/[\s^2^(Fo^2^)+(0.0732P)^2^+5.9229P] where P=(Fo^2^+2Fc^2^)/3'
_refine_ls_weighting_scheme calc
_refine_ls_wR_factor_gt 0.1536
_refine_ls_wR_factor_ref 0.1642
_reflns_number_gt 2775
_reflns_number_total 3843
_reflns_threshold_expression >2sigma(I)
_cod_data_source_file c7dt02697h2.cif
_cod_data_source_block 20160820d1-3
_cod_depositor_comments
;
 Updated bibliographic information.

 Antanas Vaitkus,
 2019-09-23
;
_cod_original_cell_volume 2200.4(8)
_cod_database_code 7043985
_chemical_oxdiff_formula 'C H O N Cd'
_chemical_oxdiff_usercomment st
_reflns_odcompleteness_completeness 99.03
_reflns_odcompleteness_iscentric 1
_reflns_odcompleteness_theta 26.32
_olex2_refinement_description
;
1. Fixed Uiso
 At 1.2 times of:
  All C(H) groups, All N(H) groups
 At 1.5 times of:
  All C(H,H,H) groups, All O(H) groups, All O(H,H) groups
2. Restrained distances
 C11-C10
 1.54 with sigma of 0.01
3. Rigid bond restraints
 All non-hydrogen atoms
 with sigma for 1-2 distances of 0.01 and sigma for 1-3 distances of 0.01
4. Uiso/Uaniso restraints and constraints
Uanis(O2) \\sim Ueq: with sigma of 0.01 and sigma for terminal atoms of 0.02
5.a Riding coordinates:
 O1W(H1WA,H1WB)
5.b Ternary CH refined with riding coordinates:
 C10(H10)
5.c Aromatic/amide H refined with riding coordinates:
 N1(H1), C4(H4), C7(H7), C8(H8), C12(H12), C13(H13), C15(H15), C16(H16),
 C17(H17), C18(H18), C20(H20), C21(H21)
5.d Idealised Me refined as rotating group:
 C11(H11A,H11B,H11C)
5.e Idealised tetrahedral OH refined as rotating group:
 O6(H6)
;
_olex2_submission_special_instructions 'No special instructions were received'
_oxdiff_exptl_absorpt_empirical_details
;
Empirical correction (ABSPACK) includes:
- Absorption correction using spherical harmonics
- Frame scaling
;
_oxdiff_exptl_absorpt_empirical_full_max 3.328
_oxdiff_exptl_absorpt_empirical_full_min 0.457

loop_
_space_group_symop_id
_space_group_symop_operation_xyz
1 'x, y, z'
2 '-x+1/2, y+1/2, -z+1/2'
3 '-x, -y, -z'
4 'x-1/2, -y-1/2, z-1/2'

loop_
_atom_site_label
_atom_site_type_symbol
_atom_site_fract_x
_atom_site_fract_y
_atom_site_fract_z
_atom_site_U_iso_or_equiv
_atom_site_adp_type
_atom_site_occupancy
_atom_site_calc_flag
_atom_site_refinement_flags_posn
_atom_site_refinement_flags_adp
Cd1 Cd 0.25974(4) 0.93005(5) 1.21595(3) 0.0431(2) Uani 1 d . U
N1 N 0.4203(5) 0.5332(6) 0.8579(5) 0.0624(18) Uani 1 d . U
H1 H 0.4637 0.4980 0.8290 0.075 Uiso 1 calc R .
N2 N 0.1694(5) 1.0487(6) 1.1065(4) 0.0512(15) Uani 1 d . U
N3 N -0.1406(5) 1.4426(6) 0.8122(4) 0.0515(15) Uani 1 d . U
O1 O 0.2901(4) 0.7942(6) 1.1038(5) 0.0777(19) Uani 1 d . U
O2 O 0.4203(5) 0.8965(7) 1.1605(6) 0.098(2) Uani 1 d . U
O3 O 0.5999(5) 0.5328(6) 0.7938(5) 0.081(2) Uani 1 d . U
O4 O 0.7088(4) 0.6719(6) 0.8344(4) 0.0690(17) Uani 1 d . U
O5 O 0.2519(5) 0.5254(9) 0.8809(6) 0.108(3) Uani 1 d . U
O6 O 0.3904(6) 0.3847(8) 0.7204(7) 0.108(3) Uani 1 d . U
H6 H 0.4094 0.3181 0.7252 0.163 Uiso 1 calc GR .
O1W O 0.5879(7) 0.8482(8) 0.2899(6) 0.123(3) Uani 1 d . U
H1WA H 0.5569 0.8984 0.2537 0.185 Uiso 1 d R .
H1WB H 0.6521 0.8594 0.2949 0.185 Uiso 1 d R .
C1 C 0.3804(6) 0.8211(7) 1.1057(5) 0.0550(19) Uani 1 d . U
C2 C 0.6264(6) 0.6188(7) 0.8410(5) 0.0493(17) Uani 1 d . U
C3 C 0.4452(6) 0.7653(7) 1.0391(5) 0.0512(18) Uani 1 d . U
C4 C 0.4042(6) 0.6748(7) 0.9824(5) 0.0506(18) Uani 1 d . U
H4 H 0.3388 0.6482 0.9871 0.061 Uiso 1 calc R .
C5 C 0.4618(5) 0.6236(7) 0.9177(5) 0.0466(16) Uani 1 d . U
C6 C 0.5603(5) 0.6632(7) 0.9120(5) 0.0478(17) Uani 1 d . U
C7 C 0.5991(6) 0.7535(9) 0.9702(6) 0.070(3) Uani 1 d . U
H7 H 0.6652 0.7790 0.9670 0.084 Uiso 1 calc R .
C8 C 0.5435(6) 0.8062(9) 1.0318(7) 0.074(3) Uani 1 d . U
H8 H 0.5706 0.8677 1.0680 0.089 Uiso 1 calc R .
C9 C 0.3218(7) 0.4938(10) 0.8392(7) 0.076(3) Uani 1 d . U
C10 C 0.3041(8) 0.3995(13) 0.7679(9) 0.120(5) Uani 1 d D U
H10 H 0.2935 0.3284 0.8012 0.144 Uiso 1 calc R .
C11 C 0.2101(11) 0.420(2) 0.6957(12) 0.219(13) Uani 1 d D U
H11A H 0.1504 0.4237 0.7267 0.328 Uiso 1 calc GR .
H11B H 0.2028 0.3590 0.6508 0.328 Uiso 1 calc GR .
H11C H 0.2177 0.4911 0.6638 0.328 Uiso 1 calc GR .
C12 C 0.1484(6) 1.0296(8) 1.0136(6) 0.0558(19) Uani 1 d . U
H12 H 0.1753 0.9649 0.9887 0.067 Uiso 1 calc R .
C13 C 0.0878(6) 1.1032(8) 0.9531(5) 0.059(2) Uani 1 d . U
H13 H 0.0739 1.0861 0.8894 0.071 Uiso 1 calc R .
C14 C 0.0480(5) 1.2020(7) 0.9874(5) 0.0492(16) Uani 1 d . U
C15 C 0.0725(6) 1.2215(7) 1.0860(5) 0.0535(18) Uani 1 d . U
H15 H 0.0494 1.2871 1.1127 0.064 Uiso 1 calc R .
C16 C 0.1299(6) 1.1434(7) 1.1410(5) 0.0491(17) Uani 1 d . U
H16 H 0.1424 1.1561 1.2055 0.059 Uiso 1 calc R .
C17 C -0.0715(7) 1.3761(8) 0.7768(6) 0.065(2) Uani 1 d . U
H17 H -0.0641 1.3840 0.7138 0.078 Uiso 1 calc R .
C18 C -0.0114(7) 1.2965(8) 0.8305(5) 0.063(2) Uani 1 d . U
H18 H 0.0324 1.2498 0.8022 0.076 Uiso 1 calc R .
C19 C -0.0158(6) 1.2856(7) 0.9271(5) 0.0496(17) Uani 1 d . U
C20 C -0.0872(7) 1.3541(9) 0.9613(6) 0.071(3) Uani 1 d . U
H20 H -0.0953 1.3493 1.0244 0.085 Uiso 1 calc R .
C21 C -0.1463(6) 1.4293(9) 0.9037(6) 0.066(2) Uani 1 d . U
H21 H -0.1933 1.4738 0.9300 0.079 Uiso 1 calc R .

loop_
_atom_site_aniso_label
_atom_site_aniso_U_11
_atom_site_aniso_U_22
_atom_site_aniso_U_33
_atom_site_aniso_U_23
_atom_site_aniso_U_13
_atom_site_aniso_U_12
Cd1 0.0389(3) 0.0529(4) 0.0405(3) -0.0005(3) 0.0165(2) 0.0019(2)
N1 0.048(3) 0.072(5) 0.071(5) -0.020(3) 0.023(3) -0.008(3)
N2 0.051(3) 0.060(4) 0.045(3) 0.009(3) 0.013(3) -0.003(3)
N3 0.050(3) 0.062(4) 0.044(3) 0.006(3) 0.014(3) 0.003(3)
O1 0.063(3) 0.081(4) 0.099(5) -0.031(4) 0.044(3) -0.010(3)
O2 0.066(3) 0.125(6) 0.108(5) -0.064(4) 0.032(3) -0.008(3)
O3 0.072(4) 0.090(5) 0.094(5) -0.047(4) 0.053(4) -0.024(3)
O4 0.051(3) 0.086(5) 0.077(4) -0.025(3) 0.032(3) -0.014(3)
O5 0.051(3) 0.173(8) 0.106(6) -0.055(5) 0.027(4) -0.010(4)
O6 0.097(5) 0.109(6) 0.132(7) -0.055(6) 0.058(5) -0.029(5)
O1W 0.141(8) 0.121(7) 0.108(6) 0.006(5) 0.017(6) -0.022(6)
C1 0.057(4) 0.064(5) 0.047(4) -0.014(3) 0.018(3) -0.001(3)
C2 0.043(4) 0.059(5) 0.050(4) -0.005(3) 0.019(3) 0.000(3)
C3 0.052(4) 0.062(5) 0.042(4) -0.009(3) 0.018(3) -0.001(3)
C4 0.043(4) 0.058(5) 0.054(4) -0.004(3) 0.017(3) 0.001(3)
C5 0.046(4) 0.052(4) 0.043(4) -0.005(3) 0.014(3) 0.006(3)
C6 0.043(3) 0.059(5) 0.044(4) -0.010(3) 0.014(3) 0.002(3)
C7 0.059(5) 0.097(7) 0.061(5) -0.031(5) 0.034(4) -0.021(4)
C8 0.056(5) 0.088(7) 0.084(6) -0.042(5) 0.029(4) -0.020(4)
C9 0.054(5) 0.095(7) 0.083(6) -0.021(5) 0.027(4) -0.013(5)
C10 0.080(6) 0.155(13) 0.133(10) -0.076(9) 0.042(6) -0.043(7)
C11 0.095(8) 0.36(3) 0.190(17) -0.16(2) 0.000(9) -0.020(13)
C12 0.058(5) 0.063(5) 0.047(4) -0.002(3) 0.010(3) 0.006(4)
C13 0.068(5) 0.067(5) 0.042(4) 0.005(3) 0.009(4) 0.005(4)
C14 0.045(4) 0.057(4) 0.046(4) 0.003(3) 0.009(3) -0.007(3)
C15 0.063(5) 0.047(4) 0.052(4) -0.003(3) 0.013(4) 0.000(3)
C16 0.054(4) 0.052(4) 0.039(4) 0.000(3) 0.000(3) 0.003(3)
C17 0.084(6) 0.070(6) 0.044(4) 0.007(4) 0.022(4) 0.010(4)
C18 0.077(5) 0.070(6) 0.045(4) 0.003(4) 0.020(4) 0.020(4)
C19 0.051(4) 0.050(4) 0.049(4) 0.009(3) 0.014(3) -0.008(3)
C20 0.069(5) 0.098(7) 0.050(5) 0.024(4) 0.022(4) 0.022(5)
C21 0.047(4) 0.099(7) 0.055(4) 0.015(5) 0.020(4) 0.021(4)

loop_
_atom_type_symbol
_atom_type_description
_atom_type_scat_dispersion_real
_atom_type_scat_dispersion_imag
_atom_type_scat_source
C C 0.0033 0.0016 'International Tables Vol C Tables 4.2.6.8 and 6.1.1.4'
H H 0.0000 0.0000 'International Tables Vol C Tables 4.2.6.8 and 6.1.1.4'
Cd Cd -0.8075 1.2024 'International Tables Vol C Tables 4.2.6.8 and 6.1.1.4'
N N 0.0061 0.0033 'International Tables Vol C Tables 4.2.6.8 and 6.1.1.4'
O O 0.0106 0.0060 'International Tables Vol C Tables 4.2.6.8 and 6.1.1.4'

loop_
_geom_angle_atom_site_label_1
_geom_angle_atom_site_label_2
_geom_angle_atom_site_label_3
_geom_angle
_geom_angle_site_symmetry_1
_geom_angle_site_symmetry_3
N2 Cd1 N3 102.4(2) . 4_686
N2 Cd1 O1 93.6(3) . .
N2 Cd1 O2 105.5(3) . .
N2 Cd1 O3 79.5(2) . 4_576
N2 Cd1 C1 100.0(2) . .
N2 Cd1 C2 104.8(2) . 4_576
N3 Cd1 O1 135.4(2) 4_686 .
N3 Cd1 O2 81.4(2) 4_686 .
N3 Cd1 O3 93.6(2) 4_686 4_576
N3 Cd1 C1 108.7(2) 4_686 .
N3 Cd1 C2 96.1(2) 4_686 4_576
O1 Cd1 O2 54.2(2) . .
O1 Cd1 O3 130.4(2) . 4_576
O1 Cd1 C1 26.8(2) . .
O1 Cd1 C2 119.8(2) . 4_576
O2 Cd1 O3 173.5(3) . 4_576
O2 Cd1 C1 27.3(2) . .
O2 Cd1 C2 149.4(3) . 4_576
O3 Cd1 C1 157.1(3) 4_576 .
O3 Cd1 C2 26.6(2) 4_576 4_576
O4 Cd1 N2 130.8(2) 4_576 .
O4 Cd1 N3 95.5(2) 4_576 4_686
O4 Cd1 O1 104.9(2) 4_576 .
O4 Cd1 O2 122.3(3) 4_576 .
O4 Cd1 O3 53.8(2) 4_576 4_576
O4 Cd1 C1 116.9(2) 4_576 .
O4 Cd1 C2 27.2(2) 4_576 4_576
C1 Cd1 C2 140.0(3) . 4_576
C9 N1 C5 129.9(7) . .
C12 N2 Cd1 126.4(5) . .
C12 N2 C16 117.8(7) . .
C16 N2 Cd1 115.7(5) . .
C17 N3 Cd1 120.2(5) . 4_585
C21 N3 Cd1 123.8(5) . 4_585
C21 N3 C17 116.0(7) . .
C1 O1 Cd1 94.0(5) . .
C1 O2 Cd1 90.7(5) . .
C2 O3 Cd1 85.1(4) . 4_675
C2 O4 Cd1 98.5(5) . 4_675
O1 C1 Cd1 59.1(4) . .
O1 C1 O2 121.0(7) . .
O1 C1 C3 120.4(7) . .
O2 C1 Cd1 61.9(4) . .
O2 C1 C3 118.5(7) . .
C3 C1 Cd1 176.4(6) . .
O3 C2 Cd1 68.3(4) . 4_675
O3 C2 O4 122.5(7) . .
O3 C2 C6 120.1(7) . .
O4 C2 Cd1 54.4(4) . 4_675
O4 C2 C6 117.4(7) . .
C6 C2 Cd1 171.4(6) . 4_675
C4 C3 C1 119.2(7) . .
C4 C3 C8 120.1(7) . .
C8 C3 C1 120.7(7) . .
C3 C4 C5 120.4(7) . .
C4 C5 N1 121.1(6) . .
C6 C5 N1 119.6(6) . .
C6 C5 C4 119.4(7) . .
C5 C6 C2 123.6(7) . .
C5 C6 C7 118.7(6) . .
C7 C6 C2 117.6(6) . .
C8 C7 C6 122.8(7) . .
C7 C8 C3 118.7(8) . .
N1 C9 C10 115.6(8) . .
O5 C9 N1 124.2(9) . .
O5 C9 C10 120.0(9) . .
O6 C10 C9 111.1(9) . .
O6 C10 C11 108.9(11) . .
C9 C10 C11 112.4(12) . .
N2 C12 C13 122.4(8) . .
C14 C13 C12 120.4(7) . .
C13 C14 C15 116.2(7) . .
C13 C14 C19 123.5(7) . .
C15 C14 C19 120.3(7) . .
C16 C15 C14 119.8(7) . .
N2 C16 C15 123.3(7) . .
N3 C17 C18 122.8(7) . .
C17 C18 C19 120.8(8) . .
C18 C19 C14 122.5(7) . .
C20 C19 C14 122.2(7) . .
C20 C19 C18 115.2(7) . .
C21 C20 C19 121.1(8) . .
N3 C21 C20 124.1(8) . .

loop_
_geom_bond_atom_site_label_1
_geom_bond_atom_site_label_2
_geom_bond_distance
_geom_bond_site_symmetry_2
Cd1 N2 2.302(6) .
Cd1 N3 2.314(6) 4_686
Cd1 O1 2.340(6) .
Cd1 O2 2.399(6) .
Cd1 O3 2.562(5) 4_576
Cd1 O4 2.258(5) 4_576
Cd1 C1 2.719(7) .
Cd1 C2 2.749(7) 4_576
N1 C5 1.424(10) .
N1 C9 1.370(11) .
N2 C12 1.343(10) .
N2 C16 1.350(10) .
N3 Cd1 2.314(6) 4_585
N3 C17 1.352(10) .
N3 C21 1.338(10) .
O1 C1 1.230(10) .
O2 C1 1.249(10) .
O3 Cd1 2.562(5) 4_675
O3 C2 1.236(10) .
O4 Cd1 2.258(5) 4_675
O4 C2 1.268(9) .
O5 C9 1.227(10) .
O6 C10 1.419(13) .
C1 C3 1.519(10) .
C2 Cd1 2.749(7) 4_675
C2 C6 1.524(9) .
C3 C4 1.399(11) .
C3 C8 1.401(11) .
C4 C5 1.414(9) .
C5 C6 1.395(10) .
C6 C7 1.400(11) .
C7 C8 1.374(11) .
C9 C10 1.503(15) .
C10 C11 1.521(10) .
C12 C13 1.393(11) .
C13 C14 1.391(11) .
C14 C15 1.426(10) .
C14 C19 1.487(11) .
C15 C16 1.366(11) .
C17 C18 1.386(12) .
C18 C19 1.403(10) .
C19 C20 1.381(11) .
C20 C21 1.374(12) .
